data_7235110
loop_
_publ_author_name
'Xiong, Ying'
'Fan, Yan-Zhong'
'Wei, Zhang-Wen'
'Chen, Cheng-Xia'
'Chen, Sha'
'Wang, Dawei'
'Barboiu, Mihail'
'Jiang, Ji-Jun'
'Su, Cheng-Yong'

_publ_section_title
;
 Unusual adsorption behaviours and responsive structural dynamics via
 selective gate effects of an hourglass porous metal--organic framework
;
_journal_issue 64
_journal_name_full 'RSC Advances'
_journal_page_first 37222
_journal_paper_doi 10.1039/C9RA07301A
_journal_volume 9
_journal_year 2019
_chemical_formula_moiety 'C14 H8 Cu N2 O5'
_chemical_formula_sum 'C14 H8 Cu N2 O5'
_chemical_formula_weight 347.76
_space_group_crystal_system trigonal
_space_group_IT_number 167
_space_group_name_Hall '-R 3 2"c'
_space_group_name_H-M_alt 'R -3 c :H'
_atom_sites_solution_hydrogens geom
_atom_sites_solution_primary direct
_audit_creation_date 2014-01-16
_audit_creation_method
;
Olex2 1.2
(compiled 2013.12.10 svn.r2850 for OlexSys, GUI svn.r4736)
;
_audit_update_record
;
2018-08-31 deposited with the CCDC.	2019-10-14 downloaded from the CCDC.
;
_cell_angle_alpha 90
_cell_angle_beta 90
_cell_angle_gamma 120
_cell_formula_units_Z 36
_cell_length_a 17.993(3)
_cell_length_b 17.993(3)
_cell_length_c 69.267(14)
_cell_measurement_reflns_used 563
_cell_measurement_temperature 435(2)
_cell_measurement_theta_max 59.1957
_cell_measurement_theta_min 2.8319
_cell_volume 19421(6)
_computing_molecular_graphics 'Olex2 (Dolomanov et al., 2009)'
_computing_publication_material 'Olex2 (Dolomanov et al., 2009)'
_computing_structure_refinement 'XL (Sheldrick, 2008)'
_computing_structure_solution 'ShelXS-2013 (Sheldrick, 2008)'
_diffrn_ambient_temperature 435.15
_diffrn_measured_fraction_theta_full 0.779
_diffrn_measured_fraction_theta_max 0.984
_diffrn_measurement_device_type 'multiwire proportional'
_diffrn_measurement_method 'phi and omega scans'
_diffrn_radiation_monochromator graphite
_diffrn_radiation_type CuK\a
_diffrn_radiation_wavelength 1.54178
_diffrn_reflns_av_R_equivalents 0.1102
_diffrn_reflns_av_unetI/netI 0.1027
_diffrn_reflns_Laue_measured_fraction_full 0.779
_diffrn_reflns_Laue_measured_fraction_max 0.984
_diffrn_reflns_limit_h_max 5
_diffrn_reflns_limit_h_min -18
_diffrn_reflns_limit_k_max 19
_diffrn_reflns_limit_k_min -17
_diffrn_reflns_limit_l_max 72
_diffrn_reflns_limit_l_min -76
_diffrn_reflns_number 8927
_diffrn_reflns_point_group_measured_fraction_full 0.779
_diffrn_reflns_point_group_measured_fraction_max 0.984
_diffrn_reflns_theta_full 67.679
_diffrn_reflns_theta_max 58.910
_diffrn_reflns_theta_min 3.110
_exptl_absorpt_coefficient_mu 1.594
_exptl_absorpt_correction_type none
_exptl_crystal_density_diffrn 1.070
_exptl_crystal_description block
_exptl_crystal_F_000 6300
_exptl_crystal_size_max 0.1
_exptl_crystal_size_mid 0.1
_exptl_crystal_size_min 0.02
_refine_diff_density_max 0.807
_refine_diff_density_min -0.635
_refine_diff_density_rms 0.174
_refine_ls_extinction_coef 0.00013(3)
_refine_ls_extinction_expression Fc^*^=kFc[1+0.001xFc^2^\l^3^/sin(2\q)]^-1/4^
_refine_ls_extinction_method SHELXL
_refine_ls_goodness_of_fit_ref 1.161
_refine_ls_hydrogen_treatment constr
_refine_ls_matrix_type full
_refine_ls_number_parameters 194
_refine_ls_number_reflns 3058
_refine_ls_number_restraints 20
_refine_ls_restrained_S_all 1.162
_refine_ls_R_factor_all 0.1962
_refine_ls_R_factor_gt 0.1294
_refine_ls_shift/su_max 0.007
_refine_ls_shift/su_mean 0.001
_refine_ls_structure_factor_coef Fsqd
_refine_ls_weighting_details
;
 w=1/[\s^2^(Fo^2^)+(0.2000P)^2^]
 where P=(Fo^2^+2Fc^2^)/3
;
_refine_ls_weighting_scheme calc
_refine_ls_wR_factor_gt 0.3374
_refine_ls_wR_factor_ref 0.3791
_reflns_Friedel_coverage 0.000
_reflns_number_gt 1589
_reflns_number_total 3058
_reflns_threshold_expression 'I > 2\s(I)'
_cod_data_source_file c9ra07301a2.cif
_cod_data_source_block a
_cod_original_cell_volume 19420(7)
_cod_original_sg_symbol_H-M 'R -3 c'
_cod_database_code 7235110
_shelxl_version_number 2013-2
_shelx_space_group_comment
;
The symmetry employed for this shelxl refinement is uniquely defined
by the following loop, which should always be used as a source of
symmetry information in preference to the above space-group names.
They are only intended as comments.
;
_shelx_estimated_absorpt_t_max 0.969
_shelx_estimated_absorpt_t_min 0.857
_olex2_refinement_description
;
1. Fixed Uiso
 At 1.2 times of:
  All C(H) groups, All C(H,H) groups, All N(H,H) groups
2. Restrained distances
 N1-C1 = C1-C2A = C2A-C3A = C3A-C4A = C4A-C5A = C5A-N1
 1.4 with sigma of 0.02
 N1-C1 = C1-C2B = C2B-C3B = C3B-C4B = C4B-C5B = C5B-N1
 1.4 with sigma of 0.02
3. Restrained planarity
 N2, C6B, O1B, C4B
 with sigma of 0.02
 C6A, C4A, O1A, N2
 with sigma of 0.02
 N1, C1, C2A, C3A, C4A, C5A
 with sigma of 0.02
 N1, C1, C2B, C3B, C4B, C5B
 with sigma of 0.02
4. Others
 Sof(C5B)=Sof(H5B)=1-FVAR(1)
 Sof(C5A)=Sof(H5A)=FVAR(1)
 Fixed Sof: O1A(0.5) O1B(0.5) H2B(0.5) H2A(0.5) H1A(0.5) H1B(0.5) C2A(0.5)
 H2AA(0.5) C3A(0.5) H3A(0.5) C3B(0.5) H3B(0.5) C4A(0.5) C4B(0.5) C6A(0.5)
 C6B(0.5) C2B(0.5) H2BA(0.5)
 Fixed Uiso: C2B(0.1)
5.a Aromatic/amide H refined with riding coordinates:
 N2(H2B), N2(H2A), C1(H1A), C1(H1B), C2A(H2AA), C3A(H3A), C3B(H3B), C5A(H5A),
 C5B(H5B), C8(H8), C10(H10), C12(H12), C2B(H2BA)
;

loop_
_space_group_symop_operation_xyz
'x, y, z'
'-y, x-y, z'
'-x+y, -x, z'
'y, x, -z+1/2'
'x-y, -y, -z+1/2'
'-x, -x+y, -z+1/2'
'x+2/3, y+1/3, z+1/3'
'-y+2/3, x-y+1/3, z+1/3'
'-x+y+2/3, -x+1/3, z+1/3'
'y+2/3, x+1/3, -z+5/6'
'x-y+2/3, -y+1/3, -z+5/6'
'-x+2/3, -x+y+1/3, -z+5/6'
'x+1/3, y+2/3, z+2/3'
'-y+1/3, x-y+2/3, z+2/3'
'-x+y+1/3, -x+2/3, z+2/3'
'y+1/3, x+2/3, -z+7/6'
'x-y+1/3, -y+2/3, -z+7/6'
'-x+1/3, -x+y+2/3, -z+7/6'
'-x, -y, -z'
'y, -x+y, -z'
'x-y, x, -z'
'-y, -x, z-1/2'
'-x+y, y, z-1/2'
'x, x-y, z-1/2'
'-x+2/3, -y+1/3, -z+1/3'
'y+2/3, -x+y+1/3, -z+1/3'
'x-y+2/3, x+1/3, -z+1/3'
'-y+2/3, -x+1/3, z-1/6'
'-x+y+2/3, y+1/3, z-1/6'
'x+2/3, x-y+1/3, z-1/6'
'-x+1/3, -y+2/3, -z+2/3'
'y+1/3, -x+y+2/3, -z+2/3'
'x-y+1/3, x+2/3, -z+2/3'
'-y+1/3, -x+2/3, z+1/6'
'-x+y+1/3, y+2/3, z+1/6'
'x+1/3, x-y+2/3, z+1/6'

loop_
_atom_site_label
_atom_site_type_symbol
_atom_site_fract_x
_atom_site_fract_y
_atom_site_fract_z
_atom_site_U_iso_or_equiv
_atom_site_adp_type
_atom_site_occupancy
_atom_site_site_symmetry_order
_atom_site_calc_flag
_atom_site_refinement_flags_posn
_atom_site_refinement_flags_occupancy
_atom_site_disorder_assembly
_atom_site_disorder_group
Cu1 Cu 1.14736(12) 1.38742(10) 0.06788(2) 0.0720(8) Uani 1 1 d . . . .
O1A O 0.928(3) 1.626(3) 0.1504(8) 0.26(2) Uiso 0.5 1 d . P A 1
O1B O 0.848(5) 1.394(5) 0.1463(9) 0.35(3) Uiso 0.5 1 d . P B 2
O2 O 1.0608(6) 1.3678(5) 0.10760(12) 0.091(3) Uani 1 1 d . . . .
O3 O 1.1076(6) 1.4515(5) 0.08150(11) 0.088(3) Uani 1 1 d . . . .
O4 O 1.1852(7) 1.7493(6) 0.08536(13) 0.094(3) Uani 1 1 d . . . .
O5 O 1.1450(7) 1.7954(6) 0.11047(12) 0.096(3) Uani 1 1 d . . . .
N1 N 0.8676(6) 1.4960(7) 0.20898(11) 0.081(3) Uani 1 1 d D . . .
N2 N 0.9715(10) 1.5366(9) 0.15269(18) 0.114(4) Uani 1 1 d . . . .
H2B H 0.9945 1.5755 0.1615 0.137 Uiso 0.5 1 calc R P C 2
H2A H 0.9726 1.4983 0.1599 0.137 Uiso 0.5 1 calc R P C 1
C1 C 0.7911(8) 1.4942(10) 0.2109(2) 0.152(9) Uani 1 1 d D . . .
H1A H 0.7605 1.4764 0.2224 0.183 Uiso 0.5 1 calc R P D 1
H1B H 0.7702 1.5023 0.2225 0.183 Uiso 0.5 1 calc R P D 2
C2A C 0.759(2) 1.5199(14) 0.1951(4) 0.137(14) Uiso 0.5 1 d D P A 1
H2AA H 0.7072 1.5187 0.1965 0.164 Uiso 0.5 1 calc R P A 1
C3A C 0.8025(16) 1.5467(17) 0.1778(6) 0.151(14) Uiso 0.5 1 d D P A 1
H3A H 0.7811 1.5639 0.1676 0.181 Uiso 0.5 1 calc R P A 1
C3B C 0.7757(18) 1.4663(16) 0.1756(5) 0.153(14) Uiso 0.5 1 d D P B 2
H3B H 0.7426 1.4562 0.1645 0.184 Uiso 0.5 1 calc R P B 2
C4A C 0.8792(13) 1.5467(13) 0.1764(3) 0.068(6) Uiso 0.5 1 d D P A 1
C4B C 0.8545(15) 1.4696(15) 0.1750(3) 0.090(7) Uiso 0.5 1 d D P B 2
C5A C 0.9089(11) 1.5224(12) 0.1921(2) 0.072(7) Uiso 0.64(5) 1 d D P A 1
H5A H 0.9615 1.5247 0.1910 0.087 Uiso 0.64(5) 1 calc R P A 1
C5B C 0.8989(14) 1.4841(13) 0.1920(2) 0.047(11) Uiso 0.36(5) 1 d D P B 2
H5B H 0.9515 1.4859 0.1920 0.057 Uiso 0.36(5) 1 calc R P A 2
C6A C 0.930(2) 1.566(2) 0.1592(6) 0.134(12) Uiso 0.5 1 d . P A 1
C6B C 0.900(2) 1.473(2) 0.1569(5) 0.122(11) Uiso 0.5 1 d . P B 2
C7 C 1.0206(11) 1.5532(11) 0.1347(2) 0.103(5) Uani 1 1 d . . . .
C8 C 1.0253(10) 1.4880(9) 0.12569(18) 0.094(4) Uani 1 1 d . . . .
H8 H 0.9980 1.4333 0.1310 0.113 Uiso 1 1 calc R . . .
C9 C 1.0701(9) 1.5036(8) 0.10883(17) 0.078(3) Uani 1 1 d . . . .
C10 C 1.1085(10) 1.5852(8) 0.10069(18) 0.085(4) Uani 1 1 d . . . .
H10 H 1.1370 1.5950 0.0889 0.102 Uiso 1 1 calc R . . .
C11 C 1.1052(10) 1.6512(9) 0.10968(18) 0.086(4) Uani 1 1 d . . . .
C12 C 1.0613(12) 1.6349(11) 0.1270(2) 0.111(5) Uani 1 1 d . . . .
H12 H 1.0591 1.6791 0.1335 0.133 Uiso 1 1 calc R . . .
C13 C 1.1517(11) 1.7402(8) 0.10071(19) 0.091(4) Uani 1 1 d . . . .
C14 C 1.0802(9) 1.4354(8) 0.09884(17) 0.077(3) Uani 1 1 d . . . .
C2B C 0.7489(18) 1.4790(13) 0.1935(3) 0.100 Uiso 0.5 1 d D P B 2
H2BA H 0.6962 1.4769 0.1938 0.120 Uiso 0.5 1 calc R P B 2

loop_
_atom_site_aniso_label
_atom_site_aniso_U_11
_atom_site_aniso_U_22
_atom_site_aniso_U_33
_atom_site_aniso_U_23
_atom_site_aniso_U_13
_atom_site_aniso_U_12
Cu1 0.0975(15) 0.0646(12) 0.0511(10) 0.0038(8) 0.0033(8) 0.0383(10)
O2 0.123(7) 0.073(5) 0.071(5) 0.012(4) 0.028(5) 0.044(5)
O3 0.135(8) 0.070(5) 0.067(5) 0.005(4) 0.010(5) 0.059(5)
O4 0.132(8) 0.090(6) 0.069(5) 0.011(5) 0.024(5) 0.062(6)
O5 0.141(8) 0.084(6) 0.069(5) 0.001(5) 0.018(5) 0.060(6)
N1 0.080(7) 0.126(9) 0.046(5) -0.012(5) -0.001(5) 0.057(6)
N2 0.150(12) 0.118(10) 0.085(7) 0.006(7) 0.043(8) 0.074(10)
C1 0.067(9) 0.27(3) 0.093(11) -0.036(14) -0.020(8) 0.062(13)
C7 0.125(12) 0.107(11) 0.079(9) 0.011(9) 0.027(9) 0.059(10)
C8 0.137(12) 0.088(9) 0.069(8) 0.003(7) 0.022(8) 0.064(9)
C9 0.115(10) 0.066(8) 0.062(7) -0.005(6) 0.002(7) 0.052(7)
C10 0.126(12) 0.080(9) 0.066(7) -0.002(7) 0.016(7) 0.065(8)
C11 0.113(11) 0.088(9) 0.068(7) 0.007(7) 0.020(7) 0.058(8)
C12 0.150(15) 0.114(12) 0.089(10) 0.004(9) 0.027(10) 0.081(11)
C13 0.166(14) 0.068(8) 0.060(7) -0.022(7) -0.021(9) 0.075(9)
C14 0.115(10) 0.066(8) 0.057(7) 0.001(6) -0.002(7) 0.049(7)

loop_
_atom_type_symbol
_atom_type_description
_atom_type_scat_dispersion_real
_atom_type_scat_dispersion_imag
_atom_type_scat_source
C C 0.0181 0.0091 'International Tables Vol C Tables 4.2.6.8 and 6.1.1.4'
H H 0.0000 0.0000 'International Tables Vol C Tables 4.2.6.8 and 6.1.1.4'
N N 0.0311 0.0180 'International Tables Vol C Tables 4.2.6.8 and 6.1.1.4'
O O 0.0492 0.0322 'International Tables Vol C Tables 4.2.6.8 and 6.1.1.4'
Cu Cu -1.9646 0.5888 'International Tables Vol C Tables 4.2.6.8 and 6.1.1.4'

loop_
_geom_angle_atom_site_label_1
_geom_angle_atom_site_label_2
_geom_angle_atom_site_label_3
_geom_angle
_geom_angle_site_symmetry_1
_geom_angle_site_symmetry_3
O2 Cu1 Cu1 79.5(2) 17_674 17_674
O2 Cu1 N1 92.7(4) 17_674 28_775
O3 Cu1 Cu1 86.2(2) . 17_674
O3 Cu1 O2 92.5(4) . 17_674
O3 Cu1 O4 89.1(4) . 2_875
O3 Cu1 O5 174.7(3) . 18_754
O3 Cu1 N1 91.2(3) . 28_775
O4 Cu1 Cu1 76.1(3) 2_875 17_674
O4 Cu1 O2 155.3(4) 2_875 17_674
O4 Cu1 N1 111.9(4) 2_875 28_775
O5 Cu1 Cu1 88.8(3) 18_754 17_674
O5 Cu1 O2 88.3(4) 18_754 17_674
O5 Cu1 O4 87.9(4) 18_754 2_875
O5 Cu1 N1 94.0(4) 18_754 28_775
N1 Cu1 Cu1 171.6(3) 28_775 17_674
C14 O2 Cu1 124.6(8) . 17_674
C14 O3 Cu1 123.7(8) . .
C13 O4 Cu1 130.0(9) . 3_685
C13 O5 Cu1 117.1(8) . 18_764
C1 N1 Cu1 118.3(8) . 34_775
C5A N1 Cu1 116.8(9) . 34_775
C5A N1 C1 117.9(12) . .
C5B N1 Cu1 116.9(11) . 34_775
C5B N1 C1 124.7(14) . .
C6A N2 C7 132(2) . .
C6B N2 C7 128(2) . .
N1 C1 C2A 119(2) . .
N1 C1 C2B 111.6(17) . .
C3A C2A C1 122(4) . .
C2A C3A C4A 117(4) . .
C4B C3B C2B 117(3) . .
C3A C4A C6A 125(3) . .
C5A C4A C3A 119(2) . .
C5A C4A C6A 116(2) . .
C3B C4B C6B 124(2) . .
C5B C4B C3B 118(3) . .
C5B C4B C6B 118(2) . .
N1 C5A C4A 124.7(17) . .
N1 C5B C4B 121(2) . .
O1A C6A C4A 109(4) . .
N2 C6A O1A 119(5) . .
N2 C6A C4A 132(4) . .
O1B C6B C4B 109(4) . .
N2 C6B O1B 130(4) . .
N2 C6B C4B 121(3) . .
C8 C7 N2 120.0(14) . .
C8 C7 C12 120.8(13) . .
C12 C7 N2 119.2(14) . .
C9 C8 C7 119.7(13) . .
C8 C9 C10 119.6(11) . .
C8 C9 C14 121.9(11) . .
C10 C9 C14 118.5(11) . .
C11 C10 C9 121.1(11) . .
C10 C11 C12 118.5(13) . .
C10 C11 C13 119.2(11) . .
C12 C11 C13 122.2(12) . .
C7 C12 C11 120.1(14) . .
O4 C13 O5 127.9(13) . .
O4 C13 C11 118.9(11) . .
O5 C13 C11 113.1(12) . .
O2 C14 O3 124.7(11) . .
O2 C14 C9 119.2(10) . .
O3 C14 C9 116.2(10) . .
C1 C2B C3B 128(3) . .

loop_
_geom_bond_atom_site_label_1
_geom_bond_atom_site_label_2
_geom_bond_distance
_geom_bond_site_symmetry_2
Cu1 Cu1 2.725(3) 17_674
Cu1 O2 2.045(9) 17_674
Cu1 O3 1.886(8) .
Cu1 O4 2.016(9) 2_875
Cu1 O5 1.933(9) 18_754
Cu1 N1 2.170(9) 28_775
O1A C6A 1.26(6) .
O1B C6B 1.45(7) .
O2 Cu1 2.045(9) 17_674
O2 C14 1.243(14) .
O3 C14 1.275(14) .
O4 Cu1 2.016(9) 3_685
O4 C13 1.192(16) .
O5 Cu1 1.932(9) 18_764
O5 C13 1.256(15) .
N1 Cu1 2.169(9) 34_775
N1 C1 1.367(12) .
N1 C5A 1.336(15) .
N1 C5B 1.364(17) .
N2 C6A 1.20(5) .
N2 C6B 1.26(4) .
N2 C7 1.472(18) .
C1 C2A 1.415(19) .
C1 C2B 1.376(18) .
C2A C3A 1.379(19) .
C3A C4A 1.384(19) .
C3B C4B 1.390(19) .
C3B C2B 1.391(19) .
C4A C5A 1.379(17) .
C4A C6A 1.43(5) .
C4B C5B 1.374(18) .
C4B C6B 1.48(5) .
C7 C8 1.37(2) .
C7 C12 1.38(2) .
C8 C9 1.366(17) .
C9 C10 1.392(17) .
C9 C14 1.497(17) .
C10 C11 1.369(17) .
C11 C12 1.385(19) .
C11 C13 1.520(19) .

loop_
_platon_squeeze_void_nr
_platon_squeeze_void_average_x
_platon_squeeze_void_average_y
_platon_squeeze_void_average_z
_platon_squeeze_void_volume
_platon_squeeze_void_count_electrons
_platon_squeeze_void_content
1 -0.066 -0.062 -0.002 6963 2005 ' '
